data_7048197
loop_
_publ_author_name
'Quezada-Miriel, Magdalena'
'Ochoa-Sanfelice, J Rub\'en'
'Mendoza-Tellez, Sebastian'
'Martinez-Otero, Diego'
'Asay, Matthew'

_publ_section_title
;
 Metalation behavior of a bis-saturated NHC ligand with a flexible m-xylyl
 linker.
;
_journal_issue 48
_journal_name_full 'Dalton transactions (Cambridge, England : 2003)'
_journal_page_first 17382
_journal_page_last 17391
_journal_paper_doi 10.1039/c8dt04181d
_journal_volume 47
_journal_year 2018
_chemical_formula_moiety 'C48 H62 Cl2 Ir2 N4, C2 H3 N'
_chemical_formula_sum 'C50 H65 Cl2 Ir2 N5'
_chemical_formula_weight 1191.37
_space_group_crystal_system monoclinic
_space_group_IT_number 15
_space_group_name_Hall '-C 2yc'
_space_group_name_H-M_alt 'C 1 2/c 1'
_symmetry_space_group_name_Hall '-C 2yc'
_symmetry_space_group_name_H-M 'C 1 2/c 1'
_atom_sites_solution_hydrogens geom
_audit_creation_method SHELXL-2016/6
_audit_update_record
;
2018-06-22 deposited with the CCDC.
2018-11-21 downloaded from the CCDC.
;
_cell_angle_alpha 90
_cell_angle_beta 91.0523(11)
_cell_angle_gamma 90
_cell_formula_units_Z 4
_cell_length_a 28.1877(7)
_cell_length_b 14.2540(3)
_cell_length_c 11.8552(3)
_cell_measurement_reflns_used 9838
_cell_measurement_temperature 100(2)
_cell_measurement_theta_max 71.84
_cell_measurement_theta_min 3.47
_cell_volume 4762.5(2)
_computing_cell_refinement 'Bruker SAINT'
_computing_data_collection 'Bruker APEX2'
_computing_data_reduction 'Bruker SAINT'
_computing_molecular_graphics 'Bruker SHELXTL'
_computing_publication_material 'Bruker SHELXTL'
_computing_structure_refinement 'SHELXL-2016/6 (Sheldrick, 2016)'
_computing_structure_solution 'SHELXS-97 (Sheldrick 2008)'
_diffrn_ambient_temperature 100(2)
_diffrn_measured_fraction_theta_full 0.993
_diffrn_measured_fraction_theta_max 0.984
_diffrn_measurement_device_type 'Bruker APEX-II CCD'
_diffrn_measurement_method '\w scans'
_diffrn_radiation_monochromator mirrors
_diffrn_radiation_type CuK\a
_diffrn_radiation_wavelength 1.54178
_diffrn_reflns_av_R_equivalents 0.0295
_diffrn_reflns_av_unetI/netI 0.0138
_diffrn_reflns_Laue_measured_fraction_full 0.993
_diffrn_reflns_Laue_measured_fraction_max 0.984
_diffrn_reflns_limit_h_max 34
_diffrn_reflns_limit_h_min -34
_diffrn_reflns_limit_k_max 17
_diffrn_reflns_limit_k_min -17
_diffrn_reflns_limit_l_max 14
_diffrn_reflns_limit_l_min -14
_diffrn_reflns_number 41917
_diffrn_reflns_point_group_measured_fraction_full 0.993
_diffrn_reflns_point_group_measured_fraction_max 0.984
_diffrn_reflns_theta_full 67.679
_diffrn_reflns_theta_max 71.835
_diffrn_reflns_theta_min 3.475
_diffrn_source 'Incoatec ImuS'
_exptl_absorpt_coefficient_mu 11.984
_exptl_absorpt_correction_T_max 0.7535
_exptl_absorpt_correction_T_min 0.6080
_exptl_absorpt_correction_type multi-scan
_exptl_absorpt_process_details
; 
 SADABS 2016/2: Krause, L., Herbst-Irmer, R., Sheldrick G.M. & Stalke D., 
 J. Appl. Cryst. 48 (2015) 3-10 
;
_exptl_crystal_colour yellow
_exptl_crystal_density_diffrn 1.662
_exptl_crystal_description Prism
_exptl_crystal_F_000 2352
_exptl_crystal_size_max 0.137
_exptl_crystal_size_mid 0.117
_exptl_crystal_size_min 0.115
_refine_diff_density_max 1.352
_refine_diff_density_min -0.678
_refine_diff_density_rms 0.082
_refine_ls_extinction_method none
_refine_ls_goodness_of_fit_ref 1.108
_refine_ls_hydrogen_treatment constr
_refine_ls_matrix_type full
_refine_ls_number_parameters 285
_refine_ls_number_reflns 4606
_refine_ls_number_restraints 24
_refine_ls_restrained_S_all 1.113
_refine_ls_R_factor_all 0.0203
_refine_ls_R_factor_gt 0.0201
_refine_ls_shift/su_max 0.004
_refine_ls_shift/su_mean 0.000
_refine_ls_structure_factor_coef Fsqd
_refine_ls_weighting_details 'w=1/[\s^2^(Fo^2^)+(0.0250P)^2^+16.7306P] where P=(Fo^2^+2Fc^2^)/3'
_refine_ls_weighting_scheme calc
_refine_ls_wR_factor_gt 0.0525
_refine_ls_wR_factor_ref 0.0526
_reflns_Friedel_coverage 0.000
_reflns_number_gt 4556
_reflns_number_total 4606
_reflns_threshold_expression 'I > 2\s(I)'
_cod_data_source_file c8dt04181d2.cif
_cod_data_source_block 163ASM18_2C2c
_cod_depositor_comments 'Adding full bibliography for 7048197--7048200.cif.'
_cod_database_code 7048197
_shelx_shelxl_version_number 2016/6
_shelx_space_group_comment
; 
The symmetry employed for this shelxl refinement is uniquely defined 
by the following loop, which should always be used as a source of 
symmetry information in preference to the above space-group names. 
They are only intended as comments. 
;
_shelx_estimated_absorpt_t_min 0.291
_shelx_estimated_absorpt_t_max 0.339

loop_
_space_group_symop_operation_xyz
'x, y, z'
'-x, y, -z+1/2'
'x+1/2, y+1/2, z'
'-x+1/2, y+1/2, -z+1/2'
'-x, -y, -z'
'x, -y, z-1/2'
'-x+1/2, -y+1/2, -z'
'x+1/2, -y+1/2, z-1/2'

loop_
_atom_site_label
_atom_site_type_symbol
_atom_site_fract_x
_atom_site_fract_y
_atom_site_fract_z
_atom_site_U_iso_or_equiv
_atom_site_adp_type
_atom_site_occupancy
_atom_site_site_symmetry_order
_atom_site_calc_flag
_atom_site_refinement_flags_posn
_atom_site_refinement_flags_adp
_atom_site_refinement_flags_occupancy
_atom_site_disorder_assembly
_atom_site_disorder_group
Ir1 Ir 0.34726(2) 0.65928(2) 0.73953(2) 0.01777(5) Uani 1 1 d . . . . .
Cl1 Cl 0.39908(3) 0.64769(5) 0.89846(6) 0.02830(15) Uani 1 1 d . . . . .
N1 N 0.43232(8) 0.59648(16) 0.61598(19) 0.0207(5) Uani 1 1 d . . . . .
N2 N 0.42171(8) 0.74465(16) 0.58383(19) 0.0206(4) Uani 1 1 d . . . . .
C1 C 0.40454(9) 0.66982(18) 0.6386(2) 0.0178(5) Uani 1 1 d . . . . .
C2 C 0.46678(10) 0.6172(2) 0.5280(2) 0.0229(5) Uani 1 1 d . . . . .
H2A H 0.455698 0.594276 0.453185 0.028 Uiso 1 1 calc R U . . .
H2AB H 0.498274 0.589835 0.546169 0.028 Uiso 1 1 calc R U . . .
C3 C 0.46790(9) 0.7238(2) 0.5325(2) 0.0230(5) Uani 1 1 d . . . . .
H3A H 0.494664 0.746736 0.580213 0.028 Uiso 1 1 calc R U . . .
H3AB H 0.470091 0.751367 0.456188 0.028 Uiso 1 1 calc R U . . .
C4 C 0.500000 0.4963(3) 0.750000 0.0207(7) Uani 1 2 d S T P . .
H4 H 0.500000 0.562914 0.750001 0.025 Uiso 1 2 calc R U P . .
C5 C 0.46238(10) 0.44864(19) 0.6988(2) 0.0215(5) Uani 1 1 d . . . . .
C6 C 0.46282(11) 0.35080(19) 0.6981(2) 0.0248(6) Uani 1 1 d . . . . .
H6 H 0.437668 0.317261 0.662065 0.030 Uiso 1 1 calc R U . . .
C7 C 0.500000 0.3023(3) 0.750000 0.0264(8) Uani 1 2 d S T P . .
H7 H 0.500000 0.235664 0.750001 0.032 Uiso 1 2 calc R U P . .
C8 C 0.42106(10) 0.50003(19) 0.6454(2) 0.0228(5) Uani 1 1 d . . . . .
H8A H 0.410658 0.466163 0.576319 0.027 Uiso 1 1 calc R U . . .
H8AB H 0.394290 0.499914 0.698265 0.027 Uiso 1 1 calc R U . . .
C9 C 0.40113(10) 0.83629(18) 0.5747(2) 0.0217(6) Uani 1 1 d . . . . .
C10 C 0.37995(10) 0.8617(2) 0.4708(2) 0.0247(6) Uani 1 1 d . . . . .
C11 C 0.36098(10) 0.9514(2) 0.4602(3) 0.0287(6) Uani 1 1 d . . . . .
H11 H 0.346153 0.969025 0.390756 0.034 Uiso 1 1 calc R U . . .
C12 C 0.36301(11) 1.0159(2) 0.5475(3) 0.0314(7) Uani 1 1 d . . . . .
C13 C 0.38496(10) 0.9888(2) 0.6486(3) 0.0286(6) Uani 1 1 d . . . . .
H13 H 0.386938 1.032660 0.708857 0.034 Uiso 1 1 calc R U . . .
C14 C 0.40414(10) 0.8994(2) 0.6641(2) 0.0242(6) Uani 1 1 d . . . . .
C15 C 0.37784(11) 0.7944(2) 0.3733(3) 0.0317(7) Uani 1 1 d . . . . .
H15A H 0.354494 0.816605 0.317152 0.048 Uiso 1 1 calc R U . . .
H15B H 0.368516 0.732216 0.400323 0.048 Uiso 1 1 calc R U . . .
H15C H 0.409118 0.790508 0.338902 0.048 Uiso 1 1 calc R U . . .
C16 C 0.34245(13) 1.1132(2) 0.5325(3) 0.0426(8) Uani 1 1 d . . . . .
H16A H 0.346952 1.134129 0.454628 0.064 Uiso 1 1 calc R U . . .
H16B H 0.358594 1.156710 0.584440 0.064 Uiso 1 1 calc R U . . .
H16C H 0.308477 1.111966 0.548584 0.064 Uiso 1 1 calc R U . . .
C17 C 0.42827(11) 0.8742(2) 0.7739(3) 0.0315(6) Uani 1 1 d . . . . .
H17A H 0.459643 0.847744 0.759132 0.047 Uiso 1 1 calc R U . . .
H17B H 0.409106 0.827807 0.813622 0.047 Uiso 1 1 calc R U . . .
H17C H 0.431817 0.930590 0.820563 0.047 Uiso 1 1 calc R U . . .
C18 C 0.30662(10) 0.6113(2) 0.6003(2) 0.0294(6) Uani 1 1 d . . . . .
H18 H 0.325925 0.596002 0.532826 0.035 Uiso 1 1 calc R U . . .
C19 C 0.29884(10) 0.7091(2) 0.6155(2) 0.0279(6) Uani 1 1 d . . . . .
H19 H 0.313616 0.749301 0.556676 0.033 Uiso 1 1 calc R U . . .
C20 C 0.25305(10) 0.7492(2) 0.6628(3) 0.0335(7) Uani 1 1 d . . . . .
H20A H 0.226492 0.705900 0.645049 0.040 Uiso 1 1 calc R U . . .
H20B H 0.246026 0.810030 0.625842 0.040 Uiso 1 1 calc R U . . .
C21 C 0.25649(10) 0.7637(2) 0.7907(3) 0.0297(6) Uani 1 1 d . . . . .
H21A H 0.268429 0.827805 0.806321 0.036 Uiso 1 1 calc R U . . .
H21B H 0.224346 0.758756 0.822441 0.036 Uiso 1 1 calc R U . . .
C22 C 0.28882(9) 0.6934(2) 0.8496(2) 0.0228(5) Uani 1 1 d . . . . .
H22 H 0.298949 0.712187 0.927651 0.027 Uiso 1 1 calc R U . . .
C23 C 0.28850(10) 0.5970(2) 0.8314(2) 0.0244(6) Uani 1 1 d . . . . .
H23 H 0.298481 0.558902 0.898610 0.029 Uiso 1 1 calc R U . . .
C24 C 0.25290(11) 0.5480(2) 0.7522(3) 0.0338(7) Uani 1 1 d . . . . .
H24A H 0.223597 0.586158 0.746437 0.041 Uiso 1 1 calc R U . . .
H24B H 0.244416 0.486320 0.784411 0.041 Uiso 1 1 calc R U . . .
C25 C 0.27285(11) 0.5336(3) 0.6335(3) 0.0376(8) Uani 1 1 d . . . . .
H25A H 0.289737 0.472748 0.631103 0.045 Uiso 1 1 calc R U . . .
H25B H 0.246212 0.530937 0.577998 0.045 Uiso 1 1 calc R U . . .
C26 C 0.5007(7) 0.9834(7) 0.4920(12) 0.065(2) Uani 0.5 1 d D U P A -1
H26A H 0.518560 1.017436 0.434796 0.078 Uiso 0.5 1 calc R U P A -1
H26B H 0.468347 0.971929 0.463902 0.078 Uiso 0.5 1 calc R U P A -1
H26C H 0.516370 0.923290 0.508062 0.078 Uiso 0.5 1 calc R U P A -1
C27 C 0.4992(4) 1.0408(7) 0.5982(9) 0.072(2) Uani 0.5 1 d D U P A -1
N3 N 0.5002(3) 1.0752(6) 0.6860(8) 0.081(2) Uani 0.5 1 d D U P A -1

loop_
_atom_site_aniso_label
_atom_site_aniso_U_11
_atom_site_aniso_U_22
_atom_site_aniso_U_33
_atom_site_aniso_U_23
_atom_site_aniso_U_13
_atom_site_aniso_U_12
Ir1 0.01530(7) 0.02302(8) 0.01499(7) 0.00058(4) 0.00052(5) -0.00111(4)
Cl1 0.0261(3) 0.0400(4) 0.0186(3) 0.0055(3) -0.0038(3) 0.0036(3)
N1 0.0195(11) 0.0239(11) 0.0189(11) 0.0000(9) 0.0014(9) 0.0008(9)
N2 0.0179(10) 0.0249(11) 0.0190(11) 0.0039(9) 0.0050(9) 0.0039(9)
C1 0.0140(12) 0.0279(14) 0.0115(12) -0.0020(9) -0.0011(10) -0.0012(10)
C2 0.0204(13) 0.0305(15) 0.0180(13) 0.0008(11) 0.0037(10) 0.0039(11)
C3 0.0179(12) 0.0285(14) 0.0226(13) 0.0030(11) 0.0048(10) 0.0035(10)
C4 0.0266(19) 0.0182(17) 0.0175(17) 0.000 0.0050(15) 0.000
C5 0.0266(14) 0.0221(13) 0.0160(12) -0.0006(10) 0.0065(11) -0.0019(10)
C6 0.0320(16) 0.0241(14) 0.0186(14) -0.0016(10) 0.0078(12) -0.0046(11)
C7 0.038(2) 0.0219(19) 0.0200(19) 0.000 0.0105(17) 0.000
C8 0.0225(13) 0.0218(13) 0.0243(14) -0.0054(10) 0.0021(11) -0.0031(10)
C9 0.0159(12) 0.0261(14) 0.0232(14) 0.0062(10) 0.0062(11) 0.0023(10)
C10 0.0160(12) 0.0353(15) 0.0229(14) 0.0061(12) 0.0041(11) 0.0016(11)
C11 0.0208(13) 0.0394(17) 0.0261(14) 0.0136(12) 0.0047(11) 0.0064(12)
C12 0.0263(14) 0.0313(16) 0.0372(17) 0.0128(13) 0.0132(13) 0.0080(12)
C13 0.0280(15) 0.0264(14) 0.0317(16) 0.0013(12) 0.0114(12) 0.0024(11)
C14 0.0201(13) 0.0286(14) 0.0241(14) 0.0049(11) 0.0081(11) 0.0019(11)
C15 0.0265(14) 0.0438(18) 0.0249(15) 0.0022(13) -0.0015(12) 0.0044(13)
C16 0.046(2) 0.0347(18) 0.048(2) 0.0161(15) 0.0167(16) 0.0155(15)
C17 0.0356(16) 0.0332(16) 0.0255(15) -0.0010(12) -0.0009(13) 0.0029(13)
C18 0.0209(13) 0.0493(19) 0.0178(13) -0.0101(12) -0.0030(11) -0.0097(13)
C19 0.0158(12) 0.0481(18) 0.0195(13) 0.0094(12) -0.0076(11) -0.0008(12)
C20 0.0190(13) 0.0472(19) 0.0343(17) 0.0089(14) -0.0036(12) 0.0027(13)
C21 0.0202(13) 0.0340(16) 0.0350(16) 0.0012(13) 0.0032(12) 0.0047(12)
C22 0.0180(12) 0.0309(15) 0.0199(13) -0.0005(11) 0.0081(10) 0.0005(11)
C23 0.0222(13) 0.0275(14) 0.0240(14) 0.0014(11) 0.0107(11) -0.0054(11)
C24 0.0265(15) 0.0364(17) 0.0388(17) -0.0076(13) 0.0081(13) -0.0143(12)
C25 0.0281(15) 0.0456(19) 0.0390(18) -0.0153(15) 0.0032(13) -0.0136(14)
C26 0.054(3) 0.045(5) 0.095(5) 0.027(4) -0.009(4) -0.013(5)
C27 0.061(3) 0.048(4) 0.107(5) 0.014(4) -0.011(5) -0.012(3)
N3 0.073(4) 0.052(4) 0.118(5) 0.002(4) -0.009(5) -0.010(3)

loop_
_atom_type_symbol
_atom_type_description
_atom_type_scat_dispersion_real
_atom_type_scat_dispersion_imag
_atom_type_scat_source
C C 0.0181 0.0091 'International Tables Vol C Tables 4.2.6.8 and 6.1.1.4'
H H 0.0000 0.0000 'International Tables Vol C Tables 4.2.6.8 and 6.1.1.4'
N N 0.0311 0.0180 'International Tables Vol C Tables 4.2.6.8 and 6.1.1.4'
Cl Cl 0.3639 0.7018 'International Tables Vol C Tables 4.2.6.8 and 6.1.1.4'
Ir Ir -4.7710 6.5667 'International Tables Vol C Tables 4.2.6.8 and 6.1.1.4'

loop_
_geom_angle_atom_site_label_1
_geom_angle_atom_site_label_2
_geom_angle_atom_site_label_3
_geom_angle
_geom_angle_site_symmetry_1
_geom_angle_site_symmetry_3
C1 Ir1 C18 89.38(11) . .
C1 Ir1 C19 94.34(11) . .
C18 Ir1 C19 39.45(14) . .
C1 Ir1 C22 162.74(11) . .
C18 Ir1 C22 97.79(11) . .
C19 Ir1 C22 81.69(11) . .
C1 Ir1 C23 160.07(11) . .
C18 Ir1 C23 81.52(11) . .
C19 Ir1 C23 89.86(11) . .
C22 Ir1 C23 37.18(11) . .
C1 Ir1 Cl1 89.34(7) . .
C18 Ir1 Cl1 156.84(10) . .
C19 Ir1 Cl1 163.56(9) . .
C22 Ir1 Cl1 90.07(8) . .
C23 Ir1 Cl1 92.12(8) . .
C1 N1 C8 124.1(2) . .
C1 N1 C2 112.5(2) . .
C8 N1 C2 120.7(2) . .
C1 N2 C9 127.7(2) . .
C1 N2 C3 111.5(2) . .
C9 N2 C3 120.8(2) . .
N1 C1 N2 107.9(2) . .
N1 C1 Ir1 122.34(19) . .
N2 C1 Ir1 129.81(19) . .
N1 C2 C3 100.9(2) . .
N1 C2 H2A 111.6 . .
C3 C2 H2A 111.6 . .
N1 C2 H2AB 111.6 . .
C3 C2 H2AB 111.6 . .
H2A C2 H2AB 109.4 . .
N2 C3 C2 101.4(2) . .
N2 C3 H3A 111.5 . .
C2 C3 H3A 111.5 . .
N2 C3 H3AB 111.5 . .
C2 C3 H3AB 111.5 . .
H3A C3 H3AB 109.3 . .
C5 C4 C5 121.5(4) . 2_656
C5 C4 H4 119.2 . .
C5 C4 H4 119.2 2_656 .
C4 C5 C6 119.0(3) . .
C4 C5 C8 121.6(3) . .
C6 C5 C8 119.4(3) . .
C7 C6 C5 120.1(3) . .
C7 C6 H6 120.0 . .
C5 C6 H6 120.0 . .
C6 C7 C6 120.3(4) . 2_656
C6 C7 H7 119.8 . .
C6 C7 H7 119.8 2_656 .
N1 C8 C5 112.9(2) . .
N1 C8 H8A 109.0 . .
C5 C8 H8A 109.0 . .
N1 C8 H8AB 109.0 . .
C5 C8 H8AB 109.0 . .
H8A C8 H8AB 107.8 . .
C14 C9 C10 121.3(3) . .
C14 C9 N2 120.8(3) . .
C10 C9 N2 117.8(3) . .
C11 C10 C9 118.2(3) . .
C11 C10 C15 120.5(3) . .
C9 C10 C15 121.3(3) . .
C12 C11 C10 122.2(3) . .
C12 C11 H11 118.9 . .
C10 C11 H11 118.9 . .
C11 C12 C13 118.1(3) . .
C11 C12 C16 120.7(3) . .
C13 C12 C16 121.2(3) . .
C12 C13 C14 122.1(3) . .
C12 C13 H13 119.0 . .
C14 C13 H13 119.0 . .
C9 C14 C13 118.2(3) . .
C9 C14 C17 121.8(3) . .
C13 C14 C17 120.1(3) . .
C10 C15 H15A 109.5 . .
C10 C15 H15B 109.5 . .
H15A C15 H15B 109.5 . .
C10 C15 H15C 109.5 . .
H15A C15 H15C 109.5 . .
H15B C15 H15C 109.5 . .
C12 C16 H16A 109.5 . .
C12 C16 H16B 109.5 . .
H16A C16 H16B 109.5 . .
C12 C16 H16C 109.5 . .
H16A C16 H16C 109.5 . .
H16B C16 H16C 109.5 . .
C14 C17 H17A 109.5 . .
C14 C17 H17B 109.5 . .
H17A C17 H17B 109.5 . .
C14 C17 H17C 109.5 . .
H17A C17 H17C 109.5 . .
H17B C17 H17C 109.5 . .
C19 C18 C25 125.7(3) . .
C19 C18 Ir1 70.45(15) . .
C25 C18 Ir1 111.7(2) . .
C19 C18 H18 113.7 . .
C25 C18 H18 113.7 . .
Ir1 C18 H18 113.7 . .
C18 C19 C20 123.1(3) . .
C18 C19 Ir1 70.10(15) . .
C20 C19 Ir1 114.21(19) . .
C18 C19 H19 114.0 . .
C20 C19 H19 114.0 . .
Ir1 C19 H19 114.0 . .
C19 C20 C21 112.0(2) . .
C19 C20 H20A 109.2 . .
C21 C20 H20A 109.2 . .
C19 C20 H20B 109.2 . .
C21 C20 H20B 109.2 . .
H20A C20 H20B 107.9 . .
C22 C21 C20 113.2(2) . .
C22 C21 H21A 108.9 . .
C20 C21 H21A 108.9 . .
C22 C21 H21B 108.9 . .
C20 C21 H21B 108.9 . .
H21A C21 H21B 107.8 . .
C23 C22 C21 125.4(3) . .
C23 C22 Ir1 71.88(15) . .
C21 C22 Ir1 109.09(18) . .
C23 C22 H22 114.1 . .
C21 C22 H22 114.1 . .
Ir1 C22 H22 114.1 . .
C22 C23 C24 123.2(3) . .
C22 C23 Ir1 70.94(15) . .
C24 C23 Ir1 111.92(19) . .
C22 C23 H23 114.4 . .
C24 C23 H23 114.4 . .
Ir1 C23 H23 114.4 . .
C23 C24 C25 112.1(2) . .
C23 C24 H24A 109.2 . .
C25 C24 H24A 109.2 . .
C23 C24 H24B 109.2 . .
C25 C24 H24B 109.2 . .
H24A C24 H24B 107.9 . .
C18 C25 C24 112.4(3) . .
C18 C25 H25A 109.1 . .
C24 C25 H25A 109.1 . .
C18 C25 H25B 109.1 . .
C24 C25 H25B 109.1 . .
H25A C25 H25B 107.9 . .
C27 C26 H26A 109.5 . .
C27 C26 H26B 109.5 . .
H26A C26 H26B 109.5 . .
C27 C26 H26C 109.5 . .
H26A C26 H26C 109.5 . .
H26B C26 H26C 109.5 . .
N3 C27 C26 171.6(11) . .

loop_
_geom_bond_atom_site_label_1
_geom_bond_atom_site_label_2
_geom_bond_distance
_geom_bond_site_symmetry_2
Ir1 C1 2.033(3) .
Ir1 C18 2.106(3) .
Ir1 C19 2.110(3) .
Ir1 C22 2.175(3) .
Ir1 C23 2.187(3) .
Ir1 Cl1 2.3685(7) .
N1 C1 1.336(3) .
N1 C8 1.455(3) .
N1 C2 1.469(3) .
N2 C1 1.344(3) .
N2 C9 1.433(3) .
N2 C3 1.477(3) .
C2 C3 1.520(4) .
C2 H2A 0.9900 .
C2 H2AB 0.9900 .
C3 H3A 0.9900 .
C3 H3AB 0.9900 .
C4 C5 1.389(3) .
C4 C5 1.389(3) 2_656
C4 H4 0.9500 .
C5 C6 1.395(4) .
C5 C8 1.506(4) .
C6 C7 1.390(4) .
C6 H6 0.9500 .
C7 H7 0.9500 .
C8 H8A 0.9900 .
C8 H8AB 0.9900 .
C9 C14 1.392(4) .
C9 C10 1.406(4) .
C10 C11 1.391(4) .
C10 C15 1.502(4) .
C11 C12 1.384(5) .
C11 H11 0.9500 .
C12 C13 1.393(4) .
C12 C16 1.514(4) .
C13 C14 1.396(4) .
C13 H13 0.9500 .
C14 C17 1.501(4) .
C15 H15A 0.9800 .
C15 H15B 0.9800 .
C15 H15C 0.9800 .
C16 H16A 0.9800 .
C16 H16B 0.9800 .
C16 H16C 0.9800 .
C17 H17A 0.9800 .
C17 H17B 0.9800 .
C17 H17C 0.9800 .
C18 C19 1.423(5) .
C18 C25 1.517(4) .
C18 H18 1.0000 .
C19 C20 1.528(4) .
C19 H19 1.0000 .
C20 C21 1.531(4) .
C20 H20A 0.9900 .
C20 H20B 0.9900 .
C21 C22 1.516(4) .
C21 H21A 0.9900 .
C21 H21B 0.9900 .
C22 C23 1.391(4) .
C22 H22 1.0000 .
C23 C24 1.531(4) .
C23 H23 1.0000 .
C24 C25 1.539(4) .
C24 H24A 0.9900 .
C24 H24B 0.9900 .
C25 H25A 0.9900 .
C25 H25B 0.9900 .
C26 C27 1.502(14) .
C26 H26A 0.9800 .
C26 H26B 0.9800 .
C26 H26C 0.9800 .
C27 N3 1.152(11) .

loop_
_geom_torsion_atom_site_label_1
_geom_torsion_atom_site_label_2
_geom_torsion_atom_site_label_3
_geom_torsion_atom_site_label_4
_geom_torsion
_geom_torsion_site_symmetry_1
_geom_torsion_site_symmetry_4
C8 N1 C1 N2 -169.9(2) . .
C2 N1 C1 N2 -8.7(3) . .
C8 N1 C1 Ir1 9.9(4) . .
C2 N1 C1 Ir1 171.12(18) . .
C9 N2 C1 N1 173.7(3) . .
C3 N2 C1 N1 -8.0(3) . .
C9 N2 C1 Ir1 -6.1(4) . .
C3 N2 C1 Ir1 172.19(19) . .
C1 N1 C2 C3 20.6(3) . .
C8 N1 C2 C3 -177.5(2) . .
C1 N2 C3 C2 20.1(3) . .
C9 N2 C3 C2 -161.5(2) . .
N1 C2 C3 N2 -22.6(2) . .
C5 C4 C5 C6 -0.63(18) 2_656 .
C5 C4 C5 C8 178.7(3) 2_656 .
C4 C5 C6 C7 1.3(4) . .
C8 C5 C6 C7 -178.1(2) . .
C5 C6 C7 C6 -0.64(18) . 2_656
C1 N1 C8 C5 -134.0(3) . .
C2 N1 C8 C5 66.3(3) . .
C4 C5 C8 N1 21.5(3) . .
C6 C5 C8 N1 -159.2(2) . .
C1 N2 C9 C14 77.2(4) . .
C3 N2 C9 C14 -100.9(3) . .
C1 N2 C9 C10 -105.9(3) . .
C3 N2 C9 C10 76.0(3) . .
C14 C9 C10 C11 -1.4(4) . .
N2 C9 C10 C11 -178.3(2) . .
C14 C9 C10 C15 178.4(3) . .
N2 C9 C10 C15 1.5(4) . .
C9 C10 C11 C12 0.9(4) . .
C15 C10 C11 C12 -178.8(3) . .
C10 C11 C12 C13 0.1(4) . .
C10 C11 C12 C16 179.3(3) . .
C11 C12 C13 C14 -0.8(4) . .
C16 C12 C13 C14 -180.0(3) . .
C10 C9 C14 C13 0.8(4) . .
N2 C9 C14 C13 177.6(2) . .
C10 C9 C14 C17 -177.7(3) . .
N2 C9 C14 C17 -0.9(4) . .
C12 C13 C14 C9 0.3(4) . .
C12 C13 C14 C17 178.8(3) . .
C25 C18 C19 C20 -3.4(4) . .
Ir1 C18 C19 C20 -106.5(3) . .
C25 C18 C19 Ir1 103.1(3) . .
C18 C19 C20 C21 93.3(3) . .
Ir1 C19 C20 C21 12.1(3) . .
C19 C20 C21 C22 -31.0(4) . .
C20 C21 C22 C23 -46.6(4) . .
C20 C21 C22 Ir1 34.3(3) . .
C21 C22 C23 C24 -3.3(4) . .
Ir1 C22 C23 C24 -104.2(3) . .
C21 C22 C23 Ir1 100.9(3) . .
C22 C23 C24 C25 94.9(3) . .
Ir1 C23 C24 C25 14.0(3) . .
C19 C18 C25 C24 -45.2(4) . .
Ir1 C18 C25 C24 35.7(4) . .
C23 C24 C25 C18 -32.2(4) . .
